data_7152836
loop_
_publ_author_name
'Lebraud, Honorine'
'Cano, Celine'
'Carbain, Benoit'
'Hardcastle, Ian R.'
'Harrington, Ross W.'
'Griffin, Roger J.'
'Golding, Bernard T.'

_publ_section_title
;
 Trifluoroethanol solvent facilitates selective N-7 methylation of
 purines.
;
_journal_issue 11
_journal_name_full 'Organic &amp; biomolecular chemistry'
_journal_page_first 1874
_journal_page_last 1878
_journal_paper_doi 10.1039/c3ob27473j
_journal_volume 11
_journal_year 2013
_chemical_formula_moiety 'C13 H17 I N4 O'
_chemical_formula_sum 'C13 H17 I N4 O'
_chemical_formula_weight 372.21
_chemical_name_systematic
;
?
;
_space_group_IT_number 14
_symmetry_cell_setting monoclinic
_symmetry_space_group_name_Hall '-P 2ybc'
_symmetry_space_group_name_H-M 'P 1 21/c 1'
_atom_sites_solution_hydrogens geom
_atom_sites_solution_primary direct
_atom_sites_solution_secondary difmap
_audit_creation_method SHELXL-97
_cell_angle_alpha 90.00
_cell_angle_beta 90.370(7)
_cell_angle_gamma 90.00
_cell_formula_units_Z 4
_cell_length_a 20.6041(14)
_cell_length_b 10.2213(6)
_cell_length_c 6.8832(5)
_cell_measurement_reflns_used 2746
_cell_measurement_temperature 150(2)
_cell_measurement_theta_max 28.5075
_cell_measurement_theta_min 2.8018
_cell_volume 1449.58(17)
_computing_cell_refinement
;
CrysAlisPro, Agilent Technologies,
Version 1.171.34.49 (release 20-01-2011 CrysAlis171 .NET)
(compiled Jan 20 2011,15:58:25)
;
_computing_data_collection
;
CrysAlisPro, Agilent Technologies,
Version 1.171.34.49 (release 20-01-2011 CrysAlis171 .NET)
(compiled Jan 20 2011,15:58:25)
;
_computing_data_reduction
;
CrysAlisPro, Agilent Technologies,
Version 1.171.34.49 (release 20-01-2011 CrysAlis171 .NET)
(compiled Jan 20 2011,15:58:25)
;
_computing_molecular_graphics 'Bruker SHELXTL'
_computing_publication_material 'Bruker SHELXTL and local programs'
_computing_structure_refinement 'Bruker SHELXTL'
_computing_structure_solution 'SHELXS-97 (Sheldrick, 2008)'
_diffrn_ambient_temperature 150(2)
_diffrn_detector_area_resol_mean 10.3968
_diffrn_measured_fraction_theta_full 0.999
_diffrn_measured_fraction_theta_max 0.974
_diffrn_measurement_device_type 'Oxford Diffraction Gemini A Ultra diffractometer'
_diffrn_measurement_method 'thick-slice \w scans'
_diffrn_radiation_monochromator graphite
_diffrn_radiation_source 'sealed tube with Enhance optics'
_diffrn_radiation_type MoK\a
_diffrn_radiation_wavelength 0.71073
_diffrn_reflns_av_R_equivalents 0.0000
_diffrn_reflns_av_sigmaI/netI 0.0325
_diffrn_reflns_limit_h_max 25
_diffrn_reflns_limit_h_min -25
_diffrn_reflns_limit_k_max 12
_diffrn_reflns_limit_k_min -12
_diffrn_reflns_limit_l_max 8
_diffrn_reflns_limit_l_min -7
_diffrn_reflns_number 2784
_diffrn_reflns_theta_full 25.00
_diffrn_reflns_theta_max 25.99
_diffrn_reflns_theta_min 2.81
_exptl_absorpt_coefficient_mu 2.208
_exptl_absorpt_correction_T_max 0.9572
_exptl_absorpt_correction_T_min 0.5572
_exptl_absorpt_correction_type multi-scan
_exptl_absorpt_process_details
;
'Thu Jun 14 11:59:21 2012'
;
_exptl_crystal_colour colourless
_exptl_crystal_density_diffrn 1.705
_exptl_crystal_density_method 'not measured'
_exptl_crystal_description lath
_exptl_crystal_F_000 736
_exptl_crystal_size_max 0.30
_exptl_crystal_size_mid 0.10
_exptl_crystal_size_min 0.02
_refine_diff_density_max 1.659
_refine_diff_density_min -0.671
_refine_diff_density_rms 0.125
_refine_ls_extinction_method none
_refine_ls_goodness_of_fit_ref 1.065
_refine_ls_hydrogen_treatment constr
_refine_ls_matrix_type full
_refine_ls_number_parameters 174
_refine_ls_number_reflns 2784
_refine_ls_number_restraints 0
_refine_ls_restrained_S_all 1.065
_refine_ls_R_factor_all 0.0500
_refine_ls_R_factor_gt 0.0428
_refine_ls_shift/su_max 0.001
_refine_ls_shift/su_mean 0.000
_refine_ls_structure_factor_coef Fsqd
_refine_ls_weighting_details 'calc w=1/[\s^2^(Fo^2^)+(0.0470P)^2^+7.4793P] where P=(Fo^2^+2Fc^2^)/3'
_refine_ls_weighting_scheme calc
_refine_ls_wR_factor_gt 0.1069
_refine_ls_wR_factor_ref 0.1121
_reflns_number_gt 2450
_reflns_number_total 2784
_reflns_threshold_expression I>2\s(I)
_cod_data_source_file c3ob27473j.txt
_cod_data_source_block rjg120003_4f
_cod_database_code 7152836
_computing_special_details
;
TITL rjg120003 in P2(1)/c
CELL 0.71073 20.6041 10.2213 6.8832 90.000 90.370 90.000
ZERR 4.00 0.0014 0.0006 0.0005 0.000 0.007 0.000
LATT 1
SYMM -X, 0.5+Y, 0.5-Z
SFAC C H O I N
UNIT 52 68 4 4 16
TEMP -123
L.S. 8
BOND $H
CONF
REM colourless lath
SIZE 0.30 0.10 0.02
FMAP 2
PLAN 5
OMIT -3 52
ACTA 50
REM EXTI 0.000000
WGHT 0.047000 7.479300
BASF 0.08133
FVAR 3.09366
I 4 0.210392 1.123265 0.367526 11.00000 0.04477 0.01976 =
0.03526 0.00090 -0.00131 -0.00403
N1 5 0.211857 0.838883 0.405653 11.00000 0.01094 0.01650 =
0.01486 0.00138 0.00131 0.00020
C2 1 0.168732 0.934112 0.363538 11.00000 0.02193 0.01228 =
0.01172 0.00069 0.00289 0.00043
N3 5 0.107495 0.927642 0.321090 11.00000 0.02247 0.01759 =
0.01372 -0.00052 0.00076 0.00611
C4 1 0.085717 0.801703 0.317090 11.00000 0.01820 0.02238 =
0.01053 0.00132 0.00090 0.00432
C5 1 0.124899 0.694527 0.353320 11.00000 0.01431 0.01605 =
0.01028 0.00158 0.00241 -0.00006
C6 1 0.190181 0.716976 0.398228 11.00000 0.00906 0.01453 =
0.01208 -0.00100 0.00105 0.00242
N7 5 0.086332 0.585887 0.329083 11.00000 0.00854 0.01999 =
0.01551 -0.00262 -0.00077 -0.00168
C7 1 0.104307 0.449201 0.352293 11.00000 0.01629 0.01842 =
0.02702 -0.00264 0.00004 -0.00382
AFIX 137
H7A 2 0.068599 0.393471 0.306909 11.00000 -1.50000
H7B 2 0.113202 0.431107 0.489724 11.00000 -1.50000
H7C 2 0.143237 0.430892 0.275892 11.00000 -1.50000
AFIX 0
C8 1 0.027177 0.634250 0.279480 11.00000 0.01127 0.03822 =
0.01941 -0.00149 -0.00529 0.00010
AFIX 43
H8A 2 -0.009243 0.579774 0.253882 11.00000 -1.20000
AFIX 0
N9 5 0.024309 0.763373 0.269638 11.00000 0.01074 0.03253 =
0.01803 0.00200 -0.00163 0.00526
O10 3 0.229068 0.616617 0.434416 11.00000 0.00924 0.01205 =
0.03268 -0.00379 -0.00337 0.00099
C11 1 0.296781 0.641253 0.476166 11.00000 0.00791 0.02323 =
0.03476 -0.00994 -0.00749 0.00040
AFIX 23
H11A 2 0.307129 0.613305 0.610548 11.00000 -1.20000
H11B 2 0.305797 0.736110 0.465526 11.00000 -1.20000
AFIX 0
C12 1 0.338620 0.566768 0.334422 11.00000 0.00585 0.01677 =
0.02047 0.00405 0.00032 0.00008
AFIX 13
H12A 2 0.324917 0.591417 0.199679 11.00000 -1.20000
AFIX 0
C13 1 0.409445 0.607709 0.362788 11.00000 0.00970 0.02449 =
0.06047 -0.00790 0.00539 -0.00549
AFIX 23
H13A 2 0.413634 0.702693 0.337671 11.00000 -1.20000
H13B 2 0.422617 0.591297 0.499198 11.00000 -1.20000
AFIX 0
C14 1 0.454245 0.533491 0.228319 11.00000 0.01733 0.04466 =
0.05593 -0.00308 0.01231 0.00101
AFIX 23
H14A 2 0.444270 0.557312 0.091950 11.00000 -1.20000
H14B 2 0.499772 0.558645 0.256031 11.00000 -1.20000
AFIX 0
C15 1 0.446661 0.387340 0.253944 11.00000 0.02235 0.03608 =
0.04473 -0.01141 0.00805 0.00830
AFIX 23
H15A 2 0.461458 0.362355 0.385943 11.00000 -1.20000
H15B 2 0.474432 0.341445 0.158922 11.00000 -1.20000
AFIX 0
C16 1 0.376514 0.344341 0.225430 11.00000 0.03201 0.03161 =
0.04112 -0.01809 -0.00280 0.00859
AFIX 23
H16A 2 0.363591 0.357752 0.088090 11.00000 -1.20000
H16B 2 0.372665 0.249871 0.254916 11.00000 -1.20000
AFIX 0
C17 1 0.331457 0.420887 0.355808 11.00000 0.01641 0.01200 =
0.03434 -0.00098 0.00092 -0.00342
AFIX 23
H17A 2 0.286062 0.396200 0.325283 11.00000 -1.20000
H17B 2 0.340268 0.396515 0.492658 11.00000 -1.20000
HKLF 5
REM rjg120003 in P2(1)/c
REM R1 = 0.0428 for 2450 Fo > 4sig(Fo) and 0.0500 for all 2784 data
REM 174 parameters refined using 0 restraints
END
WGHT 0.0473 7.4449
REM Highest difference peak 1.659, deepest hole -0.671, 1-sigma level 0.125
Q1 1 0.2103 1.1284 0.1336 11.00000 0.05 1.66
Q2 1 0.2411 1.0578 0.3943 11.00000 0.05 0.88
Q3 1 0.1883 1.0404 0.3571 11.00000 0.05 0.83
Q4 1 0.1574 1.1813 0.3384 11.00000 0.05 0.73
Q5 1 0.0601 0.6152 0.3219 11.00000 0.05 0.55
;

loop_
_symmetry_equiv_pos_as_xyz
'x, y, z'
'-x, y+1/2, -z+1/2'
'-x, -y, -z'
'x, -y-1/2, z-1/2'

loop_
_atom_site_label
_atom_site_type_symbol
_atom_site_fract_x
_atom_site_fract_y
_atom_site_fract_z
_atom_site_U_iso_or_equiv
_atom_site_adp_type
_atom_site_occupancy
_atom_site_symmetry_multiplicity
_atom_site_calc_flag
_atom_site_refinement_flags
I I 0.21039(2) 1.12326(3) 0.36753(7) 0.03327(16) Uani 1 1 d .
N1 N 0.21186(19) 0.8389(4) 0.4057(6) 0.0141(8) Uani 1 1 d .
C2 C 0.1687(2) 0.9341(5) 0.3635(7) 0.0153(10) Uani 1 1 d .
N3 N 0.1075(2) 0.9276(4) 0.3211(6) 0.0179(9) Uani 1 1 d .
C4 C 0.0857(2) 0.8017(5) 0.3171(7) 0.0170(10) Uani 1 1 d .
C5 C 0.1249(2) 0.6945(5) 0.3533(7) 0.0135(9) Uani 1 1 d .
C6 C 0.1902(2) 0.7170(5) 0.3982(7) 0.0119(10) Uani 1 1 d .
N7 N 0.08633(19) 0.5859(4) 0.3291(6) 0.0147(9) Uani 1 1 d .
C7 C 0.1043(2) 0.4492(5) 0.3523(9) 0.0206(11) Uani 1 1 d .
H7A H 0.0686 0.3935 0.3069 0.031 Uiso 1 1 calc R
H7B H 0.1132 0.4311 0.4897 0.031 Uiso 1 1 calc R
H7C H 0.1432 0.4309 0.2759 0.031 Uiso 1 1 calc R
C8 C 0.0272(3) 0.6343(6) 0.2795(8) 0.0230(12) Uani 1 1 d .
H8A H -0.0092 0.5798 0.2539 0.028 Uiso 1 1 calc R
N9 N 0.02431(19) 0.7634(5) 0.2696(6) 0.0204(10) Uani 1 1 d .
O10 O 0.22907(16) 0.6166(3) 0.4344(6) 0.0180(8) Uani 1 1 d .
C11 C 0.2968(2) 0.6413(5) 0.4762(9) 0.0220(12) Uani 1 1 d .
H11A H 0.3071 0.6133 0.6105 0.026 Uiso 1 1 calc R
H11B H 0.3058 0.7361 0.4655 0.026 Uiso 1 1 calc R
C12 C 0.3386(2) 0.5668(5) 0.3344(8) 0.0144(10) Uani 1 1 d .
H12A H 0.3249 0.5914 0.1997 0.017 Uiso 1 1 calc R
C13 C 0.4094(2) 0.6077(6) 0.3628(11) 0.0315(14) Uani 1 1 d .
H13A H 0.4136 0.7027 0.3377 0.038 Uiso 1 1 calc R
H13B H 0.4226 0.5913 0.4992 0.038 Uiso 1 1 calc R
C14 C 0.4542(3) 0.5335(7) 0.2283(11) 0.0393(17) Uani 1 1 d .
H14A H 0.4443 0.5573 0.0920 0.047 Uiso 1 1 calc R
H14B H 0.4998 0.5586 0.2560 0.047 Uiso 1 1 calc R
C15 C 0.4467(3) 0.3873(6) 0.2539(11) 0.0344(15) Uani 1 1 d .
H15A H 0.4615 0.3624 0.3859 0.041 Uiso 1 1 calc R
H15B H 0.4744 0.3414 0.1589 0.041 Uiso 1 1 calc R
C16 C 0.3765(3) 0.3443(7) 0.2254(10) 0.0349(15) Uani 1 1 d .
H16A H 0.3636 0.3578 0.0881 0.042 Uiso 1 1 calc R
H16B H 0.3727 0.2499 0.2549 0.042 Uiso 1 1 calc R
C17 C 0.3315(2) 0.4209(5) 0.3558(9) 0.0209(11) Uani 1 1 d .
H17A H 0.2861 0.3962 0.3253 0.025 Uiso 1 1 calc R
H17B H 0.3403 0.3965 0.4927 0.025 Uiso 1 1 calc R

loop_
_atom_site_aniso_label
_atom_site_aniso_U_11
_atom_site_aniso_U_22
_atom_site_aniso_U_33
_atom_site_aniso_U_23
_atom_site_aniso_U_13
_atom_site_aniso_U_12
I 0.0448(3) 0.0198(2) 0.0353(2) 0.00090(17) -0.00131(19) -0.00403(17)
N1 0.0109(18) 0.017(2) 0.015(2) 0.0014(17) 0.0013(17) 0.0002(17)
C2 0.022(2) 0.012(2) 0.012(2) 0.001(2) 0.003(2) 0.000(2)
N3 0.022(2) 0.018(2) 0.014(2) -0.0005(18) 0.0008(18) 0.0061(18)
C4 0.018(2) 0.022(3) 0.011(2) 0.001(2) 0.0009(19) 0.004(2)
C5 0.014(2) 0.016(2) 0.010(2) 0.002(2) 0.0024(19) -0.0001(19)
C6 0.009(2) 0.015(2) 0.012(2) -0.001(2) 0.0010(18) 0.0024(18)
N7 0.0085(18) 0.020(2) 0.016(2) -0.0026(18) -0.0008(16) -0.0017(16)
C7 0.016(2) 0.018(3) 0.027(3) -0.003(2) 0.000(2) -0.004(2)
C8 0.011(2) 0.038(3) 0.019(3) -0.001(3) -0.005(2) 0.000(2)
N9 0.0107(18) 0.033(3) 0.018(2) 0.002(2) -0.0016(17) 0.0053(19)
O10 0.0092(16) 0.0120(17) 0.033(2) -0.0038(16) -0.0034(15) 0.0010(13)
C11 0.008(2) 0.023(3) 0.035(3) -0.010(2) -0.007(2) 0.000(2)
C12 0.006(2) 0.017(2) 0.020(3) 0.004(2) 0.0003(19) 0.0001(18)
C13 0.010(2) 0.024(3) 0.060(4) -0.008(3) 0.005(3) -0.005(2)
C14 0.017(3) 0.045(4) 0.056(4) -0.003(4) 0.012(3) 0.001(3)
C15 0.022(3) 0.036(4) 0.045(4) -0.011(3) 0.008(3) 0.008(3)
C16 0.032(3) 0.032(3) 0.041(4) -0.018(3) -0.003(3) 0.009(3)
C17 0.016(2) 0.012(2) 0.034(3) -0.001(2) 0.001(2) -0.003(2)

loop_
_atom_type_symbol
_atom_type_description
_atom_type_scat_dispersion_real
_atom_type_scat_dispersion_imag
_atom_type_scat_source
C C 0.0033 0.0016 'International Tables Vol C Tables 4.2.6.8 and 6.1.1.4'
H H 0.0000 0.0000 'International Tables Vol C Tables 4.2.6.8 and 6.1.1.4'
O O 0.0106 0.0060 'International Tables Vol C Tables 4.2.6.8 and 6.1.1.4'
I I -0.4742 1.8119 'International Tables Vol C Tables 4.2.6.8 and 6.1.1.4'
N N 0.0061 0.0033 'International Tables Vol C Tables 4.2.6.8 and 6.1.1.4'

loop_
_geom_angle_atom_site_label_1
_geom_angle_atom_site_label_2
_geom_angle_atom_site_label_3
_geom_angle
C2 N1 C6 116.7(4)
I C2 N1 113.0(3)
I C2 N3 116.4(4)
N1 C2 N3 130.7(5)
C2 N3 C4 111.9(4)
N3 C4 C5 123.6(4)
N3 C4 N9 125.6(5)
C5 C4 N9 110.8(5)
C4 C5 C6 118.0(4)
C4 C5 N7 106.4(4)
C6 C5 N7 135.6(5)
N1 C6 C5 119.1(4)
N1 C6 O10 121.2(4)
C5 C6 O10 119.7(4)
C5 N7 C7 128.0(4)
C5 N7 C8 104.7(4)
C7 N7 C8 127.3(4)
N7 C7 H7A 109.5
N7 C7 H7B 109.5
N7 C7 H7C 109.5
H7A C7 H7B 109.5
H7A C7 H7C 109.5
H7B C7 H7C 109.5
N7 C8 H8A 122.7
N7 C8 N9 114.6(5)
H8A C8 N9 122.7
C4 N9 C8 103.5(4)
C6 O10 C11 119.0(4)
O10 C11 H11A 109.7
O10 C11 H11B 109.7
O10 C11 C12 109.7(4)
H11A C11 H11B 108.2
H11A C11 C12 109.7
H11B C11 C12 109.7
C11 C12 H12A 108.2
C11 C12 C13 109.1(4)
C11 C12 C17 112.3(4)
H12A C12 C13 108.2
H12A C12 C17 108.2
C13 C12 C17 110.6(4)
C12 C13 H13A 109.3
C12 C13 H13B 109.3
C12 C13 C14 111.7(5)
H13A C13 H13B 107.9
H13A C13 C14 109.3
H13B C13 C14 109.3
C13 C14 H14A 109.4
C13 C14 H14B 109.4
C13 C14 C15 111.1(5)
H14A C14 H14B 108.0
H14A C14 C15 109.4
H14B C14 C15 109.4
C14 C15 H15A 109.3
C14 C15 H15B 109.3
C14 C15 C16 111.6(5)
H15A C15 H15B 108.0
H15A C15 C16 109.3
H15B C15 C16 109.3
C15 C16 H16A 109.4
C15 C16 H16B 109.4
C15 C16 C17 111.1(5)
H16A C16 H16B 108.0
H16A C16 C17 109.4
H16B C16 C17 109.4
C12 C17 C16 113.1(5)
C12 C17 H17A 108.9
C12 C17 H17B 108.9
C16 C17 H17A 108.9
C16 C17 H17B 108.9
H17A C17 H17B 107.8

loop_
_geom_bond_atom_site_label_1
_geom_bond_atom_site_label_2
_geom_bond_distance
I C2 2.115(5)
N1 C2 1.348(6)
N1 C6 1.325(6)
C2 N3 1.295(7)
N3 C4 1.363(7)
C4 C5 1.383(7)
C4 N9 1.362(7)
C5 C6 1.397(6)
C5 N7 1.375(6)
C6 O10 1.324(6)
N7 C7 1.454(7)
N7 C8 1.357(7)
C7 H7A 0.980
C7 H7B 0.980
C7 H7C 0.980
C8 H8A 0.950
C8 N9 1.323(8)
O10 C11 1.445(6)
C11 H11A 0.990
C11 H11B 0.990
C11 C12 1.512(7)
C12 H12A 1.000
C12 C13 1.529(6)
C12 C17 1.506(7)
C13 H13A 0.990
C13 H13B 0.990
C13 C14 1.515(9)
C14 H14A 0.990
C14 H14B 0.990
C14 C15 1.512(9)
C15 H15A 0.990
C15 H15B 0.990
C15 C16 1.522(9)
C16 H16A 0.990
C16 H16B 0.990
C16 C17 1.513(8)
C17 H17A 0.990
C17 H17B 0.990

loop_
_geom_torsion_atom_site_label_1
_geom_torsion_atom_site_label_2
_geom_torsion_atom_site_label_3
_geom_torsion_atom_site_label_4
_geom_torsion
C6 N1 C2 I -177.3(3)
C6 N1 C2 N3 2.3(8)
I C2 N3 C4 178.3(3)
N1 C2 N3 C4 -1.2(8)
C2 N3 C4 C5 -0.3(7)
C2 N3 C4 N9 -177.3(5)
N3 C4 C5 C6 0.6(7)
N3 C4 C5 N7 -177.9(4)
N9 C4 C5 C6 178.0(4)
N9 C4 C5 N7 -0.5(5)
C2 N1 C6 C5 -1.7(7)
C2 N1 C6 O10 179.0(4)
C4 C5 C6 N1 0.4(7)
C4 C5 C6 O10 179.8(4)
N7 C5 C6 N1 178.4(5)
N7 C5 C6 O10 -2.2(9)
C4 C5 N7 C7 -179.4(5)
C4 C5 N7 C8 0.3(5)
C6 C5 N7 C7 2.5(9)
C6 C5 N7 C8 -177.9(6)
C5 N7 C8 N9 0.0(6)
C7 N7 C8 N9 179.7(5)
N7 C8 N9 C4 -0.3(6)
N3 C4 N9 C8 177.8(5)
C5 C4 N9 C8 0.5(6)
N1 C6 O10 C11 -2.1(7)
C5 C6 O10 C11 178.6(5)
C6 O10 C11 C12 -123.3(5)
O10 C11 C12 C13 172.6(5)
O10 C11 C12 C17 -64.4(6)
C11 C12 C13 C14 178.4(5)
C17 C12 C13 C14 54.4(7)
C12 C13 C14 C15 -55.8(8)
C13 C14 C15 C16 55.5(8)
C14 C15 C16 C17 -54.0(8)
C11 C12 C17 C16 -175.8(5)
C13 C12 C17 C16 -53.7(7)
C15 C16 C17 C12 53.7(7)
